data_1540772
loop_
_publ_author_name
'Ziemer, B.'
'Leibnitz, P.'
'Hass, D.'
'Feist, M.'

_publ_section_title
;
 Thermisches Verhalten von Caesiumchloroferraten(III). IV Die
 Kristallstruktur von Cs3 (Fe Cl5 (H2 O)) Cl und dessen topotaktische
 Bildung aus Cs2 (Fe Cl5 (H2 O) und Cs Cl
;
_journal_name_full 'Zeitschrift fuer Anorganische und Allgemeine Chemie'
_journal_page_first 165
_journal_page_last 173
_journal_volume 571
_journal_year 1989
_chemical_formula_sum 'Cl6 Cs3 Fe H2 O'
_chemical_name_systematic 'Cs3 (Fe Cl5 (H2 O)) Cl'
_space_group_IT_number 2
_symmetry_space_group_name_Hall '-P 1'
_symmetry_space_group_name_H-M 'P -1'
_cell_angle_alpha 105.65
_cell_angle_beta 109.51
_cell_angle_gamma 89.08
_cell_formula_units_Z 2
_cell_length_a 7.141
_cell_length_b 10.709
_cell_length_c 9.504
_cell_volume 657.473
_citation_journal_id_ASTM ZAACAB
_cod_data_source_file Ziemer_ZAACAB_1989_1187.cif
_cod_data_source_block H2Cl6Cs3Fe1O1
_cod_depositor_comments
;
 Marking attached hydrogen atoms.

 Antanas Vaitkus,
 2017-07-12
;
_cod_original_cell_volume 657.4731
_cod_original_formula_sum 'H2 Cl6 Cs3 Fe1 O1'
_cod_database_code 1540772

loop_
_symmetry_equiv_pos_as_xyz
x,y,z
-x,-y,-z

loop_
_atom_site_label
_atom_site_type_symbol
_atom_site_fract_x
_atom_site_fract_y
_atom_site_fract_z
_atom_site_occupancy
_atom_site_U_iso_or_equiv
_atom_site_attached_hydrogens
Cs1 Cs+1 0.3329 0.0486 0.1879 1 0.0 0
Cs2 Cs+1 0.3391 0.5363 0.193 1 0.0 0
Cs3 Cs+1 0.1883 0.1621 0.6311 1 0.0 0
Fe1 Fe+3 -0.1352 0.301 0.1987 1 0.0 0
Cl1 Cl-1 -0.0027 0.2496 0.0025 1 0.0 0
Cl2 Cl-1 -0.466 0.2525 0.0179 1 0.0 0
Cl3 Cl-1 -0.134 0.0873 0.2241 1 0.0 0
Cl4 Cl-1 -0.1517 0.5216 0.2074 1 0.0 0
Cl5 Cl-1 0.1938 0.3541 0.3957 1 0.0 0
Cl6 Cl-1 0.3236 -0.1594 0.4392 1 0.0 0
O1 O-2 -0.255 0.35 0.383 1 0.0 2
